data_2012517
loop_
_publ_author_name
'Esquius, Gl\`oria'
'Pons, Josefina'
'Y\'a\~nez, Ram\'on'
'Ros, Josep'
'Solans, Xavier'
'Font-Bardia, Merc\`e'

_publ_section_title
;Bis[\m-4-(ethylammoniomethyl)-3,5-dimethylpyrazolato-\k^2^<i>N</i>^1^:<i>N</i>^2^]bis[(\h^4^-1,5-cyclooctadiene)rhodium(I)]
 dichloride dichloromethane methanol solvate
;
_journal_issue 2
_journal_name_full 'Acta Crystallographica Section C'
_journal_page_first m133
_journal_page_last m134
_journal_paper_doi 10.1107/S0108270101020017
_journal_volume 58
_journal_year 2002
_chemical_formula_iupac '[Rh2 (C8 H12)2 (C8 H15 N3)2] Cl2 , CH2Cl2 , CH3OH'
_chemical_formula_moiety 'C32 H54 N6 Rh2 2+ , 2Cl - , C H2 Cl2 , C H4 O'
_chemical_formula_sum 'C34 H60 Cl4 N6 O Rh2'
_chemical_formula_weight 916.52
_chemical_name_systematic
;
Bis[\m-2-(ethylammoniomethyl)-3,5-dimethylpyrazolato-\k^2^N^1^:N^2^]
bis[(\h^4^-1,5-cyclooctadiene)rhodium(I)] dichloride dichloromethane
methanol solvate
;
_space_group_IT_number 15
_symmetry_cell_setting monoclinic
_symmetry_space_group_name_Hall '-C 2yc'
_symmetry_space_group_name_H-M 'C 1 2/c 1'
_atom_sites_solution_hydrogens geom
_atom_sites_solution_primary direct
_atom_sites_solution_secondary difmap
_cell_angle_alpha 90
_cell_angle_beta 108.24(3)
_cell_angle_gamma 90
_cell_formula_units_Z 4
_cell_length_a 12.587(3)
_cell_length_b 25.762(9)
_cell_length_c 13.240(13)
_cell_measurement_reflns_used 25
_cell_measurement_temperature 293(2)
_cell_measurement_theta_max 21
_cell_measurement_theta_min 12
_cell_volume 4078(4)
_computing_cell_refinement CAD-4/PC
_computing_data_collection 'CAD-4/PC (Kretschmar, 1996)'
_computing_data_reduction 'CFEO (Solans, 1978)'
_computing_molecular_graphics 'ORTEP3.2 (Brueggermann & Schmid, 1990)'
_computing_publication_material 'PLATON (Spek, 1990)'
_computing_structure_refinement 'SHELXL97 (Sheldrick, 1997)'
_computing_structure_solution 'SHELXS97 (Sheldrick, 1997)'
_diffrn_ambient_temperature 293(2)
_diffrn_measured_fraction_theta_full .981
_diffrn_measured_fraction_theta_max .981
_diffrn_measurement_device_type 'Enraf-Nonius CAD4'
_diffrn_measurement_method \w/2\q
_diffrn_radiation_monochromator graphite
_diffrn_radiation_source 'fine-focus sealed tube'
_diffrn_radiation_type MoK\a
_diffrn_radiation_wavelength .71069
_diffrn_reflns_av_R_equivalents .061
_diffrn_reflns_av_sigmaI/netI .039
_diffrn_reflns_limit_h_max 16
_diffrn_reflns_limit_h_min -17
_diffrn_reflns_limit_k_max 36
_diffrn_reflns_limit_k_min 0
_diffrn_reflns_limit_l_max 18
_diffrn_reflns_limit_l_min 0
_diffrn_reflns_number 6120
_diffrn_reflns_theta_full 30.03
_diffrn_reflns_theta_max 30.03
_diffrn_reflns_theta_min 2.92
_diffrn_standards_decay_% 0
_diffrn_standards_interval_time 120
_diffrn_standards_number 3
_exptl_absorpt_coefficient_mu 1.110
_exptl_absorpt_correction_type none
_exptl_crystal_colour yellow-orange
_exptl_crystal_density_diffrn 1.492
_exptl_crystal_density_meas ?
_exptl_crystal_density_method 'not measured'
_exptl_crystal_description prism
_exptl_crystal_F_000 1888
_exptl_crystal_size_max .2
_exptl_crystal_size_mid .1
_exptl_crystal_size_min .1
_refine_diff_density_max .58
_refine_diff_density_min -.35
_refine_ls_extinction_method none
_refine_ls_goodness_of_fit_ref .978
_refine_ls_hydrogen_treatment mixed
_refine_ls_matrix_type full
_refine_ls_number_parameters 222
_refine_ls_number_reflns 5860
_refine_ls_number_restraints 3
_refine_ls_restrained_S_all .990
_refine_ls_R_factor_all .054
_refine_ls_R_factor_gt .028
_refine_ls_shift/su_max .001
_refine_ls_shift/su_mean .000
_refine_ls_structure_factor_coef Fsqd
_refine_ls_weighting_details 'w = 1/[\s^2^(Fo^2^)+(0.0406P)^2^] where P=(Fo^2^+2Fc^2^)/3'
_refine_ls_weighting_scheme calc
_refine_ls_wR_factor_gt .072
_refine_ls_wR_factor_ref .079
_reflns_number_gt 4234
_reflns_number_total 5860
_reflns_threshold_expression I>2\s(I)
_cod_data_source_file ob1049.cif
_cod_data_source_block I
_cod_depositor_comments
;
The following automatic conversions were performed:

'_exptl_crystal_density_meas' value 'not measured' was changed to '?'
- the value is perceived as not measured.

Automatic conversion script
Id: cif_fix_values 3008 2015-01-20 13:52:24Z robertas 
;
_cod_original_sg_symbol_H-M 'C 2/c'
_cod_database_code 2012517
_cod_database_fobs_code 2012517

loop_
_symmetry_equiv_pos_as_xyz
'x, y, z'
'-x, y, -z+1/2'
'x+1/2, y+1/2, z'
'-x+1/2, y+1/2, -z+1/2'
'-x, -y, -z'
'x, -y, z-1/2'
'-x+1/2, -y+1/2, -z'
'x+1/2, -y+1/2, z-1/2'

loop_
_atom_site_label
_atom_site_fract_x
_atom_site_fract_y
_atom_site_fract_z
_atom_site_U_iso_or_equiv
_atom_site_adp_type
_atom_site_calc_flag
_atom_site_refinement_flags
_atom_site_occupancy
_atom_site_disorder_assembly
_atom_site_disorder_group
_atom_site_type_symbol
Rh .368702(14) .012875(6) .223891(13) .03982(6) Uani d . 1 . . Rh
Cl1 .29491(6) .24395(3) .19975(6) .06726(19) Uani d . 1 . . Cl
N1 .45771(15) .06334(7) .34608(14) .0405(4) Uani d . 1 . . N
N2 .57245(15) .06280(7) .37158(14) .0403(4) Uani d . 1 . . N
C1 .2320(2) -.01485(11) .0936(2) .0600(7) Uani d . 1 . . C
H1 .2340 .0165 .0594 .072 Uiso calc R 1 . . H
C2 .3204(3) -.04776(9) .1084(2) .0565(6) Uani d . 1 . . C
H2 .3797 -.0372 .0854 .068 Uiso calc R 1 . . H
C3 .3272(3) -.10054(11) .1604(2) .0823(10) Uani d . 1 . . C
H3 .2567 -.1183 .1284 .099 Uiso calc R 1 . . H
H3A .3849 -.1205 .1437 .099 Uiso calc R 1 . . H
C4 .3511(4) -.10107(12) .2772(3) .0850(10) Uani d . 1 . . C
H4 .4211 -.1193 .3088 .102 Uiso calc R 1 . . H
H4A .2928 -.1208 .2934 .102 Uiso calc R 1 . . H
C5 .3592(3) -.04897(10) .3291(2) .0563(6) Uani d . 1 . . C
H5 .4290 -.0382 .3727 .094(11) Uiso calc R 1 . . H
C6 .2704(2) -.01616(11) .3163(2) .0570(6) Uani d . 1 . . C
H6 .2835 .0153 .3525 .068 Uiso calc R 1 . . H
C7 .1537(3) -.02780(19) .2476(4) .0992(13) Uani d . 1 . . C
H7 .1036 -.0035 .2656 .119 Uiso calc R 1 . . H
H7A .1341 -.0623 .2655 .119 Uiso calc R 1 . . H
C8 .1320(3) -.02559(18) .1284(4) .1025(14) Uani d . 1 . . C
H8 .0999 -.0585 .0980 .123 Uiso calc R 1 . . H
H8A .0766 .0011 .0992 .123 Uiso calc R 1 . . H
C9 .42690(19) .10732(8) .38193(17) .0410(5) Uani d . 1 . . C
C10 .52276(19) .13607(8) .43372(17) .0434(5) Uani d . 1 . . C
C11 .61203(19) .10682(8) .42437(17) .0406(5) Uani d . 1 . . C
C12 .3068(2) .12061(10) .3610(2) .0533(6) Uani d . 1 . . C
H12 .3000 .1569 .3747 .064 Uiso calc R 1 . . H
H12A .2770 .1004 .4068 .064 Uiso calc R 1 . . H
H12B .2660 .1131 .2882 .064 Uiso calc R 1 . . H
C13 .7344(2) .11906(10) .4646(2) .0557(6) Uani d . 1 . . C
H13 .7758 .0914 .4459 .067 Uiso calc R 1 . . H
H13A .7574 .1228 .5405 .067 Uiso calc R 1 . . H
H13B .7484 .1508 .4330 .067 Uiso calc R 1 . . H
C14 .5282(2) .18736(8) .48681(18) .0478(5) Uani d . 1 . . C
H14 .5994 .1904 .5426 .057 Uiso calc R 1 . . H
H14A .4695 .1891 .5198 .057 Uiso calc R 1 . . H
N15 .51556(17) .23207(7) .41161(16) .0456(4) Uani d D 1 . . N
H15 .4514(16) .2245(13) .3597(19) .090(11) Uiso d D 1 . . H
H15A .5720(16) .2359(10) .384(2) .053(8) Uiso d D 1 . . H
C16 .5197(3) .28334(9) .4674(2) .0615(7) Uani d . 1 . . C
H16 .5900 .2863 .5245 .074 Uiso calc R 1 . . H
H16A .4594 .2850 .4984 .074 Uiso calc R 1 . . H
C17 .50856(13) .32941(6) .38751(13) .0768(9) Uani d . 1 . . C
H17 .4460 .3233 .3250 .092 Uiso calc R 1 . . H
H17A .5757 .3320 .3680 .092 Uiso calc R 1 . . H
H17B .4971 .3612 .4205 .092 Uiso calc R 1 . . H
Cl2 -.01624(13) .10663(6) .13856(13) .1601(6) Uani d R 1 . . Cl
C18 .00000 .14419(6) .25000 .137(3) Uani d SRD 1 . . C
H18 -.0630 .1732 .2436 .164 Uiso d RD 1 . . H
O1 .37938(13) .23918(6) .68000(13) .152(4) Uani d PR .50 . . O
C19 .30026(13) .24245(6) .58611(13) .198(9) Uani d PR .50 . . C

loop_
_atom_site_aniso_label
_atom_site_aniso_U_11
_atom_site_aniso_U_22
_atom_site_aniso_U_33
_atom_site_aniso_U_12
_atom_site_aniso_U_13
_atom_site_aniso_U_23
Rh .04882(11) .03469(9) .03230(9) -.00783(7) .00743(6) -.00179(7)
Cl1 .0550(4) .0763(5) .0596(4) .0027(3) .0022(3) -.0055(3)
N1 .0445(9) .0367(9) .0352(9) -.0048(7) .0051(7) -.0039(7)
N2 .0483(10) .0362(9) .0339(9) .0000(7) .0092(7) -.0044(7)
C1 .0712(17) .0527(14) .0415(12) -.0145(13) -.0033(11) -.0058(11)
C2 .0790(18) .0432(13) .0430(12) -.0175(12) .0129(12) -.0118(10)
C3 .123(3) .0414(14) .0623(19) -.0038(16) -.0003(18) -.0068(13)
C4 .139(3) .0491(16) .083(2) -.0006(18) .058(2) .0145(15)
C5 .0746(17) .0503(14) .0424(12) -.0150(13) .0158(12) .0066(11)
C6 .0723(17) .0546(15) .0485(13) -.0163(13) .0253(12) -.0035(12)
C7 .0619(19) .116(3) .114(3) -.0118(19) .020(2) .041(3)
C8 .0613(19) .126(3) .107(3) -.029(2) .0061(19) -.046(3)
C9 .0501(12) .0382(11) .0351(10) .0007(9) .0138(9) -.0019(9)
C10 .0556(13) .0337(10) .0353(11) -.0009(9) .0062(9) -.0033(9)
C11 .0453(12) .0357(10) .0357(10) -.0032(9) .0051(9) -.0006(8)
C12 .0503(13) .0510(14) .0586(15) .0044(11) .0171(11) -.0021(12)
C13 .0510(13) .0467(13) .0618(15) -.0061(11) .0066(12) -.0033(12)
C14 .0633(14) .0347(10) .0406(12) .0008(10) .0094(10) -.0041(9)
N15 .0500(11) .0337(9) .0450(10) -.0007(8) .0035(9) -.0076(8)
C16 .0778(18) .0372(11) .0615(16) .0040(12) .0103(13) -.0104(12)
C17 .086(2) .0435(14) .078(2) .0089(14) -.0060(16) -.0054(14)
Cl2 .1539(13) .1841(16) .1469(13) .0076(11) .0535(11) .0206(11)
C18 .105(5) .094(4) .192(9) .000 .021(5) .000
O1 .171(8) .115(5) .222(10) -.042(5) .137(8) -.043(6)
C19 .225(18) .117(9) .33(2) .000(10) .209(19) -.018(14)

loop_
_atom_type_symbol
_atom_type_description
_atom_type_scat_dispersion_real
_atom_type_scat_dispersion_imag
_atom_type_scat_source
C C .0033 .0016 'International Tables Vol C Tables 4.2.6.8 and 6.1.1.4'
H H .0000 .0000 'International Tables Vol C Tables 4.2.6.8 and 6.1.1.4'
N N .0061 .0033 'International Tables Vol C Tables 4.2.6.8 and 6.1.1.4'
Cl Cl .1484 .1585 'International Tables Vol C Tables 4.2.6.8 and 6.1.1.4'
Rh Rh -1.1178 .9187 'International Tables Vol C Tables 4.2.6.8 and 6.1.1.4'
O O .0106 .0060 'International Tables Vol C Tables 4.2.6.8 and 6.1.1.4'

loop_
_geom_angle_atom_site_label_1
_geom_angle_atom_site_label_2
_geom_angle_atom_site_label_3
_geom_angle_site_symmetry_1
_geom_angle_site_symmetry_3
_geom_angle
_geom_angle_publ_flag
N2 Rh N1 2_655 . 83.15(9) yes
N2 Rh C6 2_655 . 160.26(10) yes
N1 Rh C6 . . 92.33(10) yes
N2 Rh C2 2_655 . 95.28(11) yes
N1 Rh C2 . . 164.91(10) yes
C6 Rh C2 . . 93.91(12) yes
N2 Rh C1 2_655 . 93.74(11) yes
N1 Rh C1 . . 157.72(10) yes
C6 Rh C1 . . 83.17(13) yes
C2 Rh C1 . . 37.17(11) yes
N2 Rh C5 2_655 . 161.91(10) yes
N1 Rh C5 . . 94.84(10) yes
C6 Rh C5 . . 37.37(11) yes
C2 Rh C5 . . 81.97(12) yes
C1 Rh C5 . . 94.66(12) yes
N2 Rh Rh 2_655 2_655 65.70(5) ?
N1 Rh Rh . 2_655 64.07(6) ?
C6 Rh Rh . 2_655 129.11(9) ?
C2 Rh Rh . 2_655 101.56(9) ?
C1 Rh Rh . 2_655 134.27(9) ?
C5 Rh Rh . 2_655 97.19(9) ?
C9 N1 N2 . . 108.73(17) ?
C9 N1 Rh . . 130.93(15) yes
N2 N1 Rh . . 116.59(13) yes
C11 N2 N1 . . 107.99(17) ?
C11 N2 Rh . 2_655 133.54(16) yes
N1 N2 Rh . 2_655 113.59(13) yes
C2 C1 C8 . . 124.6(3) ?
C2 C1 Rh . . 71.21(14) ?
C8 C1 Rh . . 110.8(2) ?
C2 C1 H1 . . 117.7 ?
C8 C1 H1 . . 117.7 ?
Rh C1 H1 . . 88.0 ?
C1 C2 C3 . . 123.4(3) ?
C1 C2 Rh . . 71.63(14) ?
C3 C2 Rh . . 111.60(19) ?
C1 C2 H2 . . 118.3 ?
C3 C2 H2 . . 118.3 ?
Rh C2 H2 . . 86.8 ?
C4 C3 C2 . . 116.6(2) ?
C4 C3 H3 . . 108.2 ?
C2 C3 H3 . . 108.2 ?
C4 C3 H3A . . 108.2 ?
C2 C3 H3A . . 108.2 ?
H3 C3 H3A . . 107.3 ?
C3 C4 C5 . . 115.7(2) ?
C3 C4 H4 . . 108.4 ?
C5 C4 H4 . . 108.4 ?
C3 C4 H4A . . 108.4 ?
C5 C4 H4A . . 108.4 ?
H4 C4 H4A . . 107.4 ?
C6 C5 C4 . . 124.2(3) ?
C6 C5 Rh . . 70.73(15) ?
C4 C5 Rh . . 112.23(19) ?
C6 C5 H5 . . 117.9 ?
C4 C5 H5 . . 117.9 ?
Rh C5 H5 . . 87.0 ?
C5 C6 C7 . . 124.0(3) ?
C5 C6 Rh . . 71.91(15) ?
C7 C6 Rh . . 111.0(2) ?
C5 C6 H6 . . 118.0 ?
C7 C6 H6 . . 118.0 ?
Rh C6 H6 . . 87.1 ?
C6 C7 C8 . . 116.6(3) ?
C6 C7 H7 . . 108.2 ?
C8 C7 H7 . . 108.2 ?
C6 C7 H7A . . 108.2 ?
C8 C7 H7A . . 108.2 ?
H7 C7 H7A . . 107.3 ?
C1 C8 C7 . . 115.7(3) ?
C1 C8 H8 . . 108.4 ?
C7 C8 H8 . . 108.4 ?
C1 C8 H8A . . 108.4 ?
C7 C8 H8A . . 108.4 ?
H8 C8 H8A . . 107.4 ?
N1 C9 C10 . . 108.80(19) ?
N1 C9 C12 . . 121.4(2) ?
C10 C9 C12 . . 129.7(2) ?
C11 C10 C9 . . 105.47(19) ?
C11 C10 C14 . . 127.2(2) ?
C9 C10 C14 . . 127.4(2) ?
N2 C11 C10 . . 108.99(19) ?
N2 C11 C13 . . 122.4(2) ?
C10 C11 C13 . . 128.6(2) ?
C9 C12 H12 . . 109.5 ?
C9 C12 H12A . . 109.5 ?
H12 C12 H12A . . 109.5 ?
C9 C12 H12B . . 109.5 ?
H12 C12 H12B . . 109.5 ?
H12A C12 H12B . . 109.5 ?
C11 C13 H13 . . 109.5 ?
C11 C13 H13A . . 109.5 ?
H13 C13 H13A . . 109.5 ?
C11 C13 H13B . . 109.5 ?
H13 C13 H13B . . 109.5 ?
H13A C13 H13B . . 109.5 ?
C10 C14 N15 . . 112.90(19) ?
C10 C14 H14 . . 109.0 ?
N15 C14 H14 . . 109.0 ?
C10 C14 H14A . . 109.0 ?
N15 C14 H14A . . 109.0 ?
H14 C14 H14A . . 107.8 ?
C14 N15 C16 . . 111.6(2) ?
C14 N15 H15 . . 103(2) ?
C16 N15 H15 . . 117(2) ?
C14 N15 H15A . . 114.9(17) ?
C16 N15 H15A . . 101.3(17) ?
H15 N15 H15A . . 110(3) ?
N15 C16 C17 . . 110.5(2) ?
N15 C16 H16 . . 109.5 ?
C17 C16 H16 . . 109.5 ?
N15 C16 H16A . . 109.5 ?
C17 C16 H16A . . 109.5 ?
H16 C16 H16A . . 108.1 ?
C16 C17 H17 . . 109.5 ?
C16 C17 H17A . . 109.5 ?
H17 C17 H17A . . 109.5 ?
C16 C17 H17B . . 109.5 ?
H17 C17 H17B . . 109.5 ?
H17A C17 H17B . . 109.5 ?
Cl2 C18 Cl2 . 2 111.63(8) ?
Cl2 C18 H18 . . 115.9 ?
Cl2 C18 H18 2 . 110.2 ?

loop_
_geom_bond_atom_site_label_1
_geom_bond_atom_site_label_2
_geom_bond_site_symmetry_2
_geom_bond_distance
_geom_bond_publ_flag
Rh N2 2_655 2.095(2) yes
Rh N1 . 2.104(2) yes
Rh C6 . 2.129(3) yes
Rh C2 . 2.137(2) yes
Rh C1 . 2.142(3) yes
Rh C5 . 2.144(3) yes
Rh Rh 2_655 3.1579(9) yes
N1 C9 . 1.332(3) ?
N1 N2 . 1.377(3) yes
N2 C11 . 1.343(3) ?
N2 Rh 2_655 2.095(2) ?
C1 C2 . 1.364(4) yes
C1 C8 . 1.496(5) ?
C1 H1 . .9300 ?
C2 C3 . 1.515(4) ?
C2 H2 . .9300 ?
C3 C4 . 1.481(5) ?
C3 H3 . .9700 ?
C3 H3A . .9700 ?
C4 C5 . 1.496(4) ?
C4 H4 . .9700 ?
C4 H4A . .9700 ?
C5 C6 . 1.369(4) yes
C5 H5 . .9300 ?
C6 C7 . 1.496(5) ?
C6 H6 . .9300 ?
C7 C8 . 1.516(6) ?
C7 H7 . .9700 ?
C7 H7A . .9700 ?
C8 H8 . .9700 ?
C8 H8A . .9700 ?
C9 C10 . 1.399(3) ?
C9 C12 . 1.489(3) ?
C10 C11 . 1.390(3) ?
C10 C14 . 1.488(3) ?
C11 C13 . 1.497(3) ?
C12 H12 . .9600 ?
C12 H12A . .9600 ?
C12 H12B . .9600 ?
C13 H13 . .9600 ?
C13 H13A . .9600 ?
C13 H13B . .9600 ?
C14 N15 . 1.498(3) ?
C14 H14 . .9700 ?
C14 H14A . .9700 ?
N15 C16 . 1.506(3) ?
N15 H15 . .903(10) ?
N15 H15A . .904(10) ?
C16 C17 . 1.567(3) ?
C16 H16 . .9700 ?
C16 H16A . .9700 ?
C17 H17 . .9600 ?
C17 H17A . .9600 ?
C17 H17B . .9600 ?
Cl2 C18 . 1.7223 ?
C18 Cl2 2 1.722(3) ?
C18 H18 . 1.0741 ?
O1 C19 . 1.3301 ?

loop_
_geom_hbond_atom_site_label_D
_geom_hbond_atom_site_label_H
_geom_hbond_atom_site_label_A
_geom_hbond_site_symmetry_A
_geom_hbond_distance_DH
_geom_hbond_distance_HA
_geom_hbond_distance_DA
_geom_hbond_angle_DHA
_geom_hbond_publ_flag
N15 H15 Cl1 . .90 2.45 3.286(4) 154 yes
N15 H15A Cl1 2_655 .90 2.29 3.188(4) 175 yes
